data_2000407
loop_
_publ_author_name
'Bailey, R. D.'
'Buchanan, M. L.'
'Pennington, W. T.'

_publ_section_title
;
 Molecular complexes of 1,4-diazines with iodine
;
_journal_issue 12
_journal_name_full 'Acta Crystallographica Section C'
_journal_page_first 2259
_journal_page_last 2262
_journal_paper_doi 10.1107/S0108270192007662
_journal_volume 48
_journal_year 1992
_chemical_formula_moiety 'C4 H4 N2,I2'
_chemical_formula_sum 'C4 H4 I2 N2'
_chemical_formula_weight 333.9
_symmetry_cell_setting monoclinic
_symmetry_space_group_name_Hall '-C 2y'
_symmetry_space_group_name_H-M 'C 1 2/m 1'
_cell_angle_alpha 90.
_cell_angle_beta 96.20(2)
_cell_angle_gamma 90.
_cell_formula_units_Z 2
_cell_length_a 9.671(2)
_cell_length_b 9.079(3)
_cell_length_c 4.4660(10)
_cell_measurement_reflns_used 28
_cell_measurement_temperature 203
_cell_measurement_theta_max 29.7
_cell_measurement_theta_min 15.5
_cell_volume 389.83(18)
_diffrn_measurement_device 'Nicolet R3m/V'
_diffrn_measurement_method \w/2\q
_diffrn_radiation_type MoK\a
_diffrn_radiation_wavelength 0.71073
_diffrn_reflns_av_R_equivalents 0.088
_diffrn_reflns_limit_h_max 12
_diffrn_reflns_limit_h_min -12
_diffrn_reflns_limit_k_max 11
_diffrn_reflns_limit_k_min -11
_diffrn_reflns_limit_l_max 0
_diffrn_reflns_limit_l_min -6
_diffrn_reflns_number 786
_diffrn_reflns_theta_max 25
_diffrn_standards_decay_% 3
_diffrn_standards_interval_count 97
_diffrn_standards_number 3
_exptl_absorpt_coefficient_mu 7.89
_exptl_absorpt_correction_T_max 1.00
_exptl_absorpt_correction_T_min 0.74
_exptl_absorpt_correction_type empirical
_exptl_crystal_colour Red
_exptl_crystal_density_diffrn 2.84
_exptl_crystal_description Parallelepiped
_exptl_crystal_size_max 0.36
_exptl_crystal_size_mid 0.27
_exptl_crystal_size_min 0.24
_refine_diff_density_max 2.79
_refine_diff_density_min -2.72
_refine_ls_goodness_of_fit_obs 1.19
_refine_ls_hydrogen_treatment 'H atoms not determined'
_refine_ls_number_parameters 23
_refine_ls_number_reflns 345
_refine_ls_R_factor_obs 0.0472
_refine_ls_shift/esd_max 0.01
_refine_ls_structure_factor_coef F
_refine_ls_weighting_details 'w = 1/[\s^2^(F)+0.001(F^2^)]'
_refine_ls_weighting_scheme calc
_refine_ls_wR_factor_obs 0.0519
_reflns_number_observed 345
_reflns_number_total 372
_reflns_observed_criterion I>3\s(I)
_cod_data_source_file st1008.cif
_cod_data_source_block st1008_structure_1_of_3
_cod_depositor_comments
;
 Marking attached hydrogen atoms.

 Antanas Vaitkus,
 2017-08-02

The following automatic conversions were performed:

'_refine_ls_weighting_scheme' value '1/[\s^2^(F)+0.001(F^2^)]' was
changed to 'calc'. New tag '_refine_ls_weighting_details' was
created. The value of the new tag was set to 'w =
1/[\s^2^(F)+0.001(F^2^)]'.

Automatic conversion script
Id: cif_fix_values 3143 2015-03-26 13:38:13Z robertas 
;
_cod_original_cell_volume 389.9(2)
_cod_database_code 2000407

loop_
_atom_site_label
_atom_site_fract_x
_atom_site_fract_y
_atom_site_fract_z
_atom_site_U_iso_or_equiv
_atom_site_attached_hydrogens
I(1) .36970(10) 0 .09180(10) .0320(10) 0
N(1) .1119(10) 0 .331(3) .038(2) 0
C(1) .0549(6) .1228(6) .4165(14) .0390(10) 1

loop_
_geom_angle_atom_site_label_1
_geom_angle_atom_site_label_2
_geom_angle_atom_site_label_3
_geom_angle
I(1) I(1) N(1) 175.20(10)
C(1) N(1) I(1) 121.6(3)
C(1) N(1) C(1) 115.5(5)
N(1) C(1) C(1) 122.2(5)

loop_
_geom_bond_atom_site_label_1
_geom_bond_atom_site_label_2
_geom_bond_distance
I(1) I(1) 2.7330(10)
I(1) N(1) 2.8170(10)
N(1) C(1) 1.318(8)
C(1) C(1) 1.362(9)
